data_4084308
loop_
_publ_author_name
'Hansmann, Max M.'
'Rominger, Frank'
'Boone, Michael P.'
'Stephan, Douglas W.'
'Hashmi, A. Stephen K.'

_publ_section_title
;
 Reactivity of Organogold Compounds with B(C6F5)3: Gold--Boron
 Transmetalation via \s-B/\p-Au Species
;
_journal_issue 17
_journal_name_full Organometallics
_journal_page_first 4461
_journal_paper_doi 10.1021/om5006885
_journal_volume 33
_journal_year 2014
_chemical_formula_sum 'C48 H39 Au B F15 N2'
_chemical_formula_weight 1136.59
_chemical_name_common '5 in manuscript'
_chemical_name_systematic
;
 ?
;
_space_group_crystal_system monoclinic
_space_group_IT_number 14
_space_group_name_Hall '-P 2yn'
_space_group_name_H-M_alt 'P 1 21/n 1'
_symmetry_space_group_name_Hall '-P 2yn'
_symmetry_space_group_name_H-M 'P 1 21/n 1'
_atom_sites_solution_hydrogens geom
_audit_creation_method SHELXL-2013
_cell_angle_alpha 90
_cell_angle_beta 92.1676(11)
_cell_angle_gamma 90
_cell_formula_units_Z 4
_cell_length_a 10.6827(7)
_cell_length_b 26.1743(16)
_cell_length_c 16.3358(10)
_cell_measurement_reflns_used 9908
_cell_measurement_temperature 200(2)
_cell_measurement_theta_max 29.23
_cell_measurement_theta_min 2.37
_cell_volume 4564.4(5)
_computing_cell_refinement 'Bruker SAINT'
_computing_data_collection 'Bruker APEX2'
_computing_data_reduction 'Bruker SAINT'
_computing_molecular_graphics 'Bruker SHELXTL'
_computing_publication_material 'Bruker SHELXTL'
_computing_structure_refinement 'SHELXL-2013 (Sheldrick, 2013)'
_computing_structure_solution 'SHELXS-97 (Sheldrick 2008)'
_diffrn_ambient_temperature 200(2)
_diffrn_measured_fraction_theta_full 1.000
_diffrn_measured_fraction_theta_max 0.992
_diffrn_measurement_device_type 'Bruker APEX-II Quazar'
_diffrn_measurement_method '\f and \w scans'
_diffrn_radiation_type MoK\a
_diffrn_radiation_wavelength 0.71073
_diffrn_reflns_av_R_equivalents 0.0503
_diffrn_reflns_av_unetI/netI 0.0641
_diffrn_reflns_Laue_measured_fraction_full 1.000
_diffrn_reflns_Laue_measured_fraction_max 0.992
_diffrn_reflns_limit_h_max 14
_diffrn_reflns_limit_h_min -15
_diffrn_reflns_limit_k_max 37
_diffrn_reflns_limit_k_min -38
_diffrn_reflns_limit_l_max 23
_diffrn_reflns_limit_l_min -16
_diffrn_reflns_number 43218
_diffrn_reflns_point_group_measured_fraction_full 1.000
_diffrn_reflns_point_group_measured_fraction_max 0.992
_diffrn_reflns_theta_full 25.242
_diffrn_reflns_theta_max 31.123
_diffrn_reflns_theta_min 1.470
_diffrn_source 'ImuS microsource'
_exptl_absorpt_coefficient_mu 3.321
_exptl_absorpt_correction_T_max 0.8840
_exptl_absorpt_correction_T_min 0.7596
_exptl_absorpt_correction_type multi-scan
_exptl_absorpt_process_details
;
Sheldrick, G. M. (2008). <i>SADABS</i>. University of G\"ottingen, Germany.
;
_exptl_crystal_colour colourless
_exptl_crystal_density_diffrn 1.654
_exptl_crystal_description polyhedron
_exptl_crystal_F_000 2240
_exptl_crystal_size_max 0.180
_exptl_crystal_size_mid 0.080
_exptl_crystal_size_min 0.050
_refine_diff_density_max 1.114
_refine_diff_density_min -0.635
_refine_diff_density_rms 0.124
_refine_ls_extinction_method none
_refine_ls_goodness_of_fit_ref 1.000
_refine_ls_hydrogen_treatment constr
_refine_ls_matrix_type full
_refine_ls_number_parameters 606
_refine_ls_number_reflns 14599
_refine_ls_number_restraints 0
_refine_ls_restrained_S_all 1.000
_refine_ls_R_factor_all 0.0687
_refine_ls_R_factor_gt 0.0387
_refine_ls_shift/su_max 0.002
_refine_ls_shift/su_mean 0.000
_refine_ls_structure_factor_coef Fsqd
_refine_ls_weighting_details 'w=1/[\s^2^(Fo^2^)+(0.0334P)^2^] where P=(Fo^2^+2Fc^2^)/3'
_refine_ls_weighting_scheme calc
_refine_ls_wR_factor_gt 0.0722
_refine_ls_wR_factor_ref 0.0816
_reflns_Friedel_coverage 0.000
_reflns_number_gt 10321
_reflns_number_total 14599
_reflns_threshold_expression 'I > 2\s(I)'
_cod_data_source_file om5006885_si_002.cif
_cod_data_source_block mah23
_cod_database_code 4084308
_shelx_space_group_comment
;
The symmetry employed for this shelxl refinement is uniquely defined
by the following loop, which should always be used as a source of
symmetry information in preference to the above space-group names.
They are only intended as comments.
;
_shelx_estimated_absorpt_t_min 0.586
_shelx_estimated_absorpt_t_max 0.852
_shelxl_version_number 2013-4

loop_
_space_group_symop_operation_xyz
'x, y, z'
'-x+1/2, y+1/2, -z+1/2'
'-x, -y, -z'
'x-1/2, -y-1/2, z-1/2'

loop_
_atom_site_label
_atom_site_type_symbol
_atom_site_fract_x
_atom_site_fract_y
_atom_site_fract_z
_atom_site_U_iso_or_equiv
_atom_site_adp_type
_atom_site_occupancy
_atom_site_site_symmetry_order
_atom_site_calc_flag
_atom_site_refinement_flags_posn
_atom_site_refinement_flags_adp
_atom_site_refinement_flags_occupancy
Au1 Au 0.00442(2) 0.17812(2) 0.26093(2) 0.02322(4) Uani 1 1 d . . .
B1 B 0.0460(4) 0.29856(13) 0.1895(2) 0.0264(8) Uani 1 1 d . . .
C1 C 0.0091(3) 0.10206(11) 0.24619(17) 0.0214(6) Uani 1 1 d . . .
N2 N -0.0168(3) 0.07069(9) 0.18235(15) 0.0233(6) Uani 1 1 d . . .
C3 C 0.0010(3) 0.02004(12) 0.2057(2) 0.0310(8) Uani 1 1 d . . .
H3 H -0.0116 -0.0092 0.1719 0.037 Uiso 1 1 calc R U .
C4 C 0.0391(3) 0.02008(11) 0.2847(2) 0.0299(8) Uani 1 1 d . . .
H4 H 0.0597 -0.0089 0.3175 0.036 Uiso 1 1 calc R U .
N5 N 0.0427(2) 0.07047(9) 0.30934(15) 0.0221(6) Uani 1 1 d . . .
C6 C 0.0124(3) 0.26300(11) 0.2662(2) 0.0255(7) Uani 1 1 d . . .
C7 C -0.0160(3) 0.24815(11) 0.3340(2) 0.0296(8) Uani 1 1 d . . .
C8 C -0.0568(4) 0.24292(14) 0.4186(2) 0.0446(10) Uani 1 1 d . . .
H8A H -0.0791 0.2072 0.4290 0.067 Uiso 0.13(4) 1 calc R U P
H8B H -0.1300 0.2647 0.4264 0.067 Uiso 0.13(4) 1 calc R U P
H8C H 0.0114 0.2533 0.4569 0.067 Uiso 0.13(4) 1 calc R U P
H8D H -0.0527 0.2763 0.4459 0.067 Uiso 0.87(4) 1 calc R U P
H8E H -0.0018 0.2188 0.4485 0.067 Uiso 0.87(4) 1 calc R U P
H8F H -0.1432 0.2302 0.4180 0.067 Uiso 0.87(4) 1 calc R U P
C11 C -0.0606(3) 0.08598(12) 0.10081(19) 0.0265(7) Uani 1 1 d . . .
C12 C 0.0289(3) 0.09462(12) 0.0419(2) 0.0317(8) Uani 1 1 d . . .
C13 C -0.0171(4) 0.10490(14) -0.0373(2) 0.0407(9) Uani 1 1 d . . .
H13 H 0.0400 0.1109 -0.0795 0.049 Uiso 1 1 calc R U .
C14 C -0.1431(4) 0.10643(15) -0.0554(2) 0.0480(11) Uani 1 1 d . . .
H14 H -0.1721 0.1129 -0.1101 0.058 Uiso 1 1 calc R U .
C15 C -0.2288(4) 0.09874(15) 0.0045(2) 0.0441(10) Uani 1 1 d . . .
H15 H -0.3158 0.1010 -0.0092 0.053 Uiso 1 1 calc R U .
C16 C -0.1895(4) 0.08777(13) 0.0846(2) 0.0351(8) Uani 1 1 d . . .
C17 C 0.1683(4) 0.09192(15) 0.0619(2) 0.0430(10) Uani 1 1 d . . .
H17 H 0.1816 0.0970 0.1223 0.052 Uiso 1 1 calc R U .
C19 C -0.2833(4) 0.08034(15) 0.1504(2) 0.0437(10) Uani 1 1 d . . .
H19 H -0.2387 0.0635 0.1981 0.052 Uiso 1 1 calc R U .
C21 C 0.0824(3) 0.08895(11) 0.39010(18) 0.0229(7) Uani 1 1 d . . .
C22 C 0.2059(3) 0.10607(12) 0.4012(2) 0.0282(7) Uani 1 1 d . . .
C23 C 0.2411(4) 0.12529(14) 0.4779(2) 0.0363(8) Uani 1 1 d . . .
H23 H 0.3243 0.1372 0.4880 0.044 Uiso 1 1 calc R U .
C24 C 0.1565(4) 0.12734(14) 0.5399(2) 0.0401(9) Uani 1 1 d . . .
H24 H 0.1815 0.1412 0.5917 0.048 Uiso 1 1 calc R U .
C25 C 0.0368(4) 0.10945(13) 0.5269(2) 0.0346(8) Uani 1 1 d . . .
H25 H -0.0195 0.1107 0.5705 0.042 Uiso 1 1 calc R U .
C26 C -0.0047(3) 0.08957(11) 0.4515(2) 0.0263(7) Uani 1 1 d . . .
C27 C 0.3006(3) 0.10312(14) 0.3341(2) 0.0350(8) Uani 1 1 d . . .
H27 H 0.2531 0.0982 0.2808 0.042 Uiso 1 1 calc R U .
C29 C -0.1382(3) 0.07093(13) 0.4374(2) 0.0325(8) Uani 1 1 d . . .
H29 H -0.1401 0.0486 0.3877 0.039 Uiso 1 1 calc R U .
C31 C -0.0081(3) 0.27173(11) 0.1039(2) 0.0286(7) Uani 1 1 d . . .
C32 C 0.0535(4) 0.26597(13) 0.0309(2) 0.0366(9) Uani 1 1 d . . .
F32 F 0.1749(2) 0.27945(8) 0.02601(13) 0.0486(6) Uani 1 1 d . . .
C33 C -0.0021(5) 0.24722(15) -0.0409(2) 0.0482(11) Uani 1 1 d . . .
F33 F 0.0643(3) 0.24260(10) -0.10816(14) 0.0713(8) Uani 1 1 d . . .
C34 C -0.1262(5) 0.23347(15) -0.0425(2) 0.0527(12) Uani 1 1 d . . .
F34 F -0.1820(3) 0.21716(10) -0.11256(15) 0.0753(9) Uani 1 1 d . . .
C35 C -0.1917(4) 0.23831(15) 0.0274(3) 0.0472(10) Uani 1 1 d . . .
F35 F -0.3143(3) 0.22571(10) 0.02627(16) 0.0675(8) Uani 1 1 d . . .
C36 C -0.1330(4) 0.25697(13) 0.0975(2) 0.0350(8) Uani 1 1 d . . .
F36 F -0.2061(2) 0.26225(8) 0.16265(13) 0.0436(5) Uani 1 1 d . . .
C41 C -0.0309(3) 0.35346(11) 0.19395(19) 0.0258(7) Uani 1 1 d . . .
C42 C -0.0144(3) 0.38886(11) 0.1315(2) 0.0263(7) Uani 1 1 d . . .
F42 F 0.06388(19) 0.37730(7) 0.07098(11) 0.0356(5) Uani 1 1 d . . .
C43 C -0.0719(3) 0.43562(12) 0.1266(2) 0.0311(8) Uani 1 1 d . . .
F43 F -0.0507(2) 0.46731(7) 0.06382(13) 0.0457(6) Uani 1 1 d . . .
C44 C -0.1512(4) 0.44977(12) 0.1860(2) 0.0370(9) Uani 1 1 d . . .
F44 F -0.2078(2) 0.49576(8) 0.18316(14) 0.0595(7) Uani 1 1 d . . .
C45 C -0.1721(4) 0.41675(14) 0.2490(2) 0.0409(9) Uani 1 1 d . . .
F45 F -0.2528(3) 0.42987(9) 0.30718(14) 0.0657(8) Uani 1 1 d . . .
C46 C -0.1120(4) 0.36993(12) 0.2515(2) 0.0333(8) Uani 1 1 d . . .
F46 F -0.1380(2) 0.34143(8) 0.31787(14) 0.0569(7) Uani 1 1 d . . .
C51 C 0.1990(3) 0.30638(12) 0.1963(2) 0.0278(7) Uani 1 1 d . . .
C52 C 0.2797(4) 0.26541(12) 0.1843(2) 0.0354(9) Uani 1 1 d . . .
F52 F 0.2290(2) 0.21946(7) 0.16350(14) 0.0464(6) Uani 1 1 d . . .
C53 C 0.4079(4) 0.26790(14) 0.1906(2) 0.0425(10) Uani 1 1 d . . .
F53 F 0.4777(2) 0.22651(9) 0.17643(17) 0.0678(8) Uani 1 1 d . . .
C54 C 0.4647(4) 0.31307(16) 0.2127(3) 0.0437(10) Uani 1 1 d . . .
F54 F 0.5900(2) 0.31646(10) 0.22153(17) 0.0636(7) Uani 1 1 d . . .
C55 C 0.3907(4) 0.35458(14) 0.2265(2) 0.0347(8) Uani 1 1 d . . .
F55 F 0.4462(2) 0.39937(9) 0.24738(13) 0.0489(6) Uani 1 1 d . . .
C56 C 0.2628(3) 0.35073(13) 0.2188(2) 0.0305(8) Uani 1 1 d . . .
F56 F 0.2004(2) 0.39423(7) 0.23584(13) 0.0405(5) Uani 1 1 d . . .
C171 C 0.2179(5) 0.03905(18) 0.0406(4) 0.0837(18) Uani 1 1 d . . .
H17A H 0.3080 0.0375 0.0541 0.126 Uiso 1 1 calc R U .
H17B H 0.2032 0.0327 -0.0181 0.126 Uiso 1 1 calc R U .
H17C H 0.1745 0.0131 0.0720 0.126 Uiso 1 1 calc R U .
C172 C 0.2436(4) 0.13260(16) 0.0184(3) 0.0575(12) Uani 1 1 d . . .
H17D H 0.3325 0.1292 0.0345 0.086 Uiso 1 1 calc R U .
H17E H 0.2140 0.1666 0.0338 0.086 Uiso 1 1 calc R U .
H17F H 0.2326 0.1282 -0.0410 0.086 Uiso 1 1 calc R U .
C191 C -0.3924(5) 0.0456(2) 0.1229(3) 0.0726(15) Uani 1 1 d . . .
H19A H -0.4497 0.0416 0.1679 0.109 Uiso 1 1 calc R U .
H19B H -0.3599 0.0121 0.1075 0.109 Uiso 1 1 calc R U .
H19C H -0.4374 0.0610 0.0756 0.109 Uiso 1 1 calc R U .
C192 C -0.3305(5) 0.13203(18) 0.1796(3) 0.0676(14) Uani 1 1 d . . .
H19D H -0.3903 0.1268 0.2229 0.101 Uiso 1 1 calc R U .
H19E H -0.3719 0.1501 0.1336 0.101 Uiso 1 1 calc R U .
H19F H -0.2596 0.1523 0.2011 0.101 Uiso 1 1 calc R U .
C271 C 0.3851(4) 0.05707(17) 0.3479(3) 0.0632(14) Uani 1 1 d . . .
H27A H 0.4452 0.0552 0.3041 0.095 Uiso 1 1 calc R U .
H27B H 0.3342 0.0259 0.3475 0.095 Uiso 1 1 calc R U .
H27C H 0.4304 0.0603 0.4009 0.095 Uiso 1 1 calc R U .
C272 C 0.3763(4) 0.15182(17) 0.3280(3) 0.0639(14) Uani 1 1 d . . .
H27D H 0.4353 0.1485 0.2838 0.096 Uiso 1 1 calc R U .
H27E H 0.4228 0.1579 0.3799 0.096 Uiso 1 1 calc R U .
H27F H 0.3198 0.1806 0.3162 0.096 Uiso 1 1 calc R U .
C291 C -0.1850(4) 0.03922(15) 0.5081(2) 0.0466(10) Uani 1 1 d . . .
H29A H -0.2710 0.0279 0.4952 0.070 Uiso 1 1 calc R U .
H29B H -0.1834 0.0600 0.5580 0.070 Uiso 1 1 calc R U .
H29C H -0.1309 0.0093 0.5166 0.070 Uiso 1 1 calc R U .
C292 C -0.2264(4) 0.11562(16) 0.4198(3) 0.0518(11) Uani 1 1 d . . .
H29D H -0.1968 0.1352 0.3732 0.078 Uiso 1 1 calc R U .
H29E H -0.2283 0.1378 0.4681 0.078 Uiso 1 1 calc R U .
H29F H -0.3109 0.1026 0.4067 0.078 Uiso 1 1 calc R U .

loop_
_atom_site_aniso_label
_atom_site_aniso_U_11
_atom_site_aniso_U_22
_atom_site_aniso_U_33
_atom_site_aniso_U_23
_atom_site_aniso_U_13
_atom_site_aniso_U_12
Au1 0.03119(7) 0.01590(5) 0.02280(7) 0.00134(5) 0.00408(5) 0.00265(6)
B1 0.038(2) 0.0177(16) 0.024(2) 0.0028(14) 0.0080(16) 0.0044(16)
C1 0.0252(17) 0.0196(13) 0.0196(17) 0.0017(11) 0.0051(13) 0.0029(13)
N2 0.0329(15) 0.0204(12) 0.0166(14) -0.0015(10) 0.0029(11) 0.0038(11)
C3 0.048(2) 0.0185(14) 0.0268(19) -0.0045(13) 0.0027(15) 0.0039(15)
C4 0.049(2) 0.0158(14) 0.0246(18) 0.0006(12) 0.0014(15) 0.0066(14)
N5 0.0313(15) 0.0148(11) 0.0204(14) 0.0003(9) 0.0035(11) 0.0031(11)
C6 0.0328(18) 0.0163(13) 0.0279(18) -0.0013(12) 0.0061(14) 0.0036(14)
C7 0.044(2) 0.0167(14) 0.0288(19) -0.0015(12) 0.0064(15) 0.0009(14)
C8 0.069(3) 0.037(2) 0.029(2) -0.0022(16) 0.0147(19) -0.008(2)
C11 0.040(2) 0.0231(15) 0.0167(17) 0.0001(12) 0.0011(14) 0.0015(14)
C12 0.044(2) 0.0275(17) 0.0242(19) -0.0039(13) 0.0076(16) 0.0010(16)
C13 0.056(3) 0.046(2) 0.0206(19) 0.0046(16) 0.0103(17) 0.000(2)
C14 0.075(3) 0.047(2) 0.021(2) 0.0063(16) -0.001(2) 0.004(2)
C15 0.048(2) 0.049(2) 0.035(2) 0.0047(18) -0.0094(18) 0.005(2)
C16 0.041(2) 0.0338(19) 0.030(2) 0.0020(15) 0.0002(16) 0.0081(17)
C17 0.044(2) 0.050(2) 0.036(2) 0.0013(17) 0.0141(18) -0.003(2)
C19 0.035(2) 0.053(2) 0.044(2) 0.0122(19) 0.0101(18) 0.0085(19)
C21 0.0322(18) 0.0197(14) 0.0168(16) -0.0015(11) 0.0001(13) 0.0026(13)
C22 0.0324(19) 0.0248(16) 0.0276(19) 0.0043(13) 0.0054(14) 0.0021(14)
C23 0.031(2) 0.042(2) 0.035(2) -0.0010(16) -0.0064(16) -0.0041(17)
C24 0.049(2) 0.046(2) 0.026(2) -0.0089(16) -0.0004(17) -0.0031(19)
C25 0.044(2) 0.0391(19) 0.0213(19) -0.0054(14) 0.0055(15) -0.0018(17)
C26 0.0347(19) 0.0205(14) 0.0240(18) -0.0007(12) 0.0057(14) 0.0022(14)
C27 0.034(2) 0.043(2) 0.028(2) 0.0016(15) 0.0049(15) 0.0029(17)
C29 0.035(2) 0.0326(18) 0.030(2) -0.0030(14) 0.0065(15) -0.0054(16)
C31 0.042(2) 0.0181(14) 0.0261(19) 0.0034(12) 0.0078(15) 0.0071(14)
C32 0.055(3) 0.0259(17) 0.030(2) 0.0002(14) 0.0073(18) 0.0047(17)
F32 0.0635(16) 0.0463(13) 0.0380(13) -0.0029(10) 0.0271(11) -0.0016(12)
C33 0.083(3) 0.038(2) 0.024(2) 0.0017(16) 0.011(2) 0.009(2)
F33 0.118(2) 0.0688(17) 0.0282(14) -0.0099(12) 0.0214(14) 0.0083(16)
C34 0.092(4) 0.038(2) 0.028(2) -0.0029(17) -0.010(2) 0.006(2)
F34 0.120(3) 0.0674(17) 0.0369(15) -0.0080(12) -0.0246(15) -0.0036(17)
C35 0.051(3) 0.041(2) 0.048(3) 0.0036(19) -0.010(2) 0.003(2)
F35 0.0622(18) 0.0760(19) 0.0625(18) 0.0022(14) -0.0219(14) -0.0058(15)
C36 0.045(2) 0.0293(18) 0.031(2) 0.0033(14) -0.0015(17) 0.0092(17)
F36 0.0369(12) 0.0555(14) 0.0387(13) -0.0003(10) 0.0044(10) 0.0045(11)
C41 0.0331(19) 0.0211(14) 0.0231(18) -0.0001(12) 0.0023(14) 0.0024(14)
C42 0.0307(18) 0.0218(15) 0.0266(18) -0.0027(12) 0.0023(14) 0.0024(14)
F42 0.0458(13) 0.0293(10) 0.0327(12) 0.0070(8) 0.0168(9) 0.0062(9)
C43 0.041(2) 0.0199(15) 0.032(2) 0.0059(13) -0.0051(16) 0.0020(15)
F43 0.0689(16) 0.0262(10) 0.0422(13) 0.0140(9) 0.0042(11) 0.0074(11)
C44 0.049(2) 0.0236(16) 0.038(2) -0.0013(14) -0.0024(17) 0.0196(16)
F44 0.0899(19) 0.0345(12) 0.0545(16) 0.0025(10) 0.0078(13) 0.0378(13)
C45 0.051(2) 0.040(2) 0.032(2) 0.0020(16) 0.0105(17) 0.0216(19)
F45 0.091(2) 0.0560(15) 0.0522(16) 0.0052(12) 0.0351(14) 0.0448(14)
C46 0.048(2) 0.0285(17) 0.0243(19) 0.0055(13) 0.0096(16) 0.0093(16)
F46 0.0895(19) 0.0427(12) 0.0412(14) 0.0157(10) 0.0368(13) 0.0313(13)
C51 0.038(2) 0.0229(15) 0.0235(18) 0.0070(12) 0.0105(14) 0.0075(14)
C52 0.046(2) 0.0225(16) 0.039(2) 0.0084(14) 0.0177(17) 0.0072(16)
F52 0.0520(14) 0.0236(10) 0.0653(16) 0.0002(9) 0.0253(11) 0.0073(10)
C53 0.043(2) 0.036(2) 0.050(3) 0.0173(17) 0.0233(19) 0.0180(18)
F53 0.0505(16) 0.0474(14) 0.108(2) 0.0158(14) 0.0393(15) 0.0236(12)
C54 0.035(2) 0.053(3) 0.044(2) 0.0205(19) 0.0132(17) 0.0066(19)
F54 0.0317(13) 0.0767(18) 0.084(2) 0.0234(14) 0.0192(12) 0.0034(13)
C55 0.040(2) 0.0353(19) 0.029(2) 0.0097(15) 0.0036(16) -0.0024(17)
F55 0.0486(14) 0.0479(14) 0.0502(15) 0.0030(10) 0.0010(11) -0.0110(12)
C56 0.037(2) 0.0288(17) 0.0258(19) 0.0054(13) 0.0027(15) 0.0071(16)
F56 0.0440(13) 0.0282(10) 0.0487(13) -0.0090(9) -0.0060(10) 0.0055(10)
C171 0.051(3) 0.057(3) 0.145(6) 0.021(3) 0.026(3) 0.013(3)
C172 0.061(3) 0.057(3) 0.056(3) -0.006(2) 0.021(2) -0.010(2)
C191 0.061(3) 0.089(4) 0.069(4) 0.003(3) 0.017(3) -0.014(3)
C192 0.065(3) 0.071(3) 0.068(3) -0.004(3) 0.025(3) 0.015(3)
C271 0.063(3) 0.059(3) 0.070(3) 0.011(2) 0.033(3) 0.022(2)
C272 0.057(3) 0.057(3) 0.081(4) 0.012(2) 0.032(3) -0.003(2)
C291 0.050(3) 0.042(2) 0.049(3) 0.0125(18) 0.0083(19) -0.011(2)
C292 0.035(2) 0.056(3) 0.066(3) 0.021(2) 0.010(2) 0.000(2)

loop_
_atom_type_symbol
_atom_type_description
_atom_type_scat_dispersion_real
_atom_type_scat_dispersion_imag
_atom_type_scat_source
C C 0.0033 0.0016 'International Tables Vol C Tables 4.2.6.8 and 6.1.1.4'
H H 0.0000 0.0000 'International Tables Vol C Tables 4.2.6.8 and 6.1.1.4'
B B 0.0013 0.0007 'International Tables Vol C Tables 4.2.6.8 and 6.1.1.4'
N N 0.0061 0.0033 'International Tables Vol C Tables 4.2.6.8 and 6.1.1.4'
F F 0.0171 0.0103 'International Tables Vol C Tables 4.2.6.8 and 6.1.1.4'
Au Au -2.0133 8.8022 'International Tables Vol C Tables 4.2.6.8 and 6.1.1.4'

loop_
_geom_angle_atom_site_label_1
_geom_angle_atom_site_label_2
_geom_angle_atom_site_label_3
_geom_angle
C1 Au1 C7 153.39(12)
C1 Au1 C6 173.99(11)
C7 Au1 C6 32.06(11)
C6 B1 C51 105.6(3)
C6 B1 C31 109.4(3)
C51 B1 C31 115.2(3)
C6 B1 C41 109.9(3)
C51 B1 C41 112.4(3)
C31 B1 C41 104.4(3)
N2 C1 N5 104.9(2)
N2 C1 Au1 133.8(2)
N5 C1 Au1 121.3(2)
C1 N2 C3 110.3(2)
C1 N2 C11 126.3(2)
C3 N2 C11 123.4(3)
C4 C3 N2 107.3(3)
C4 C3 H3 126.3
N2 C3 H3 126.3
C3 C4 N5 106.6(3)
C3 C4 H4 126.7
N5 C4 H4 126.7
C1 N5 C4 110.9(3)
C1 N5 C21 123.1(2)
C4 N5 C21 125.9(3)
C7 C6 B1 163.3(3)
C7 C6 Au1 73.0(2)
B1 C6 Au1 123.7(2)
C6 C7 C8 166.6(3)
C6 C7 Au1 75.0(2)
C8 C7 Au1 118.1(2)
C7 C8 H8A 109.5
C7 C8 H8B 109.5
H8A C8 H8B 109.5
C7 C8 H8C 109.5
H8A C8 H8C 109.5
H8B C8 H8C 109.5
C7 C8 H8D 109.5
H8A C8 H8D 141.1
H8B C8 H8D 56.3
H8C C8 H8D 56.3
C7 C8 H8E 109.5
H8A C8 H8E 56.3
H8B C8 H8E 141.1
H8C C8 H8E 56.3
H8D C8 H8E 109.5
C7 C8 H8F 109.5
H8A C8 H8F 56.3
H8B C8 H8F 56.3
H8C C8 H8F 141.1
H8D C8 H8F 109.5
H8E C8 H8F 109.5
C16 C11 C12 124.0(3)
C16 C11 N2 117.8(3)
C12 C11 N2 118.0(3)
C13 C12 C11 116.4(3)
C13 C12 C17 121.2(3)
C11 C12 C17 122.4(3)
C14 C13 C12 121.0(3)
C14 C13 H13 119.5
C12 C13 H13 119.5
C13 C14 C15 121.1(4)
C13 C14 H14 119.4
C15 C14 H14 119.4
C14 C15 C16 120.9(4)
C14 C15 H15 119.6
C16 C15 H15 119.6
C15 C16 C11 116.6(3)
C15 C16 C19 120.8(4)
C11 C16 C19 122.5(3)
C12 C17 C172 113.4(3)
C12 C17 C171 109.9(3)
C172 C17 C171 109.4(3)
C12 C17 H17 108.0
C172 C17 H17 108.0
C171 C17 H17 108.0
C16 C19 C192 110.1(3)
C16 C19 C191 112.6(4)
C192 C19 C191 111.2(4)
C16 C19 H19 107.6
C192 C19 H19 107.6
C191 C19 H19 107.6
C26 C21 C22 123.7(3)
C26 C21 N5 118.5(3)
C22 C21 N5 117.8(3)
C23 C22 C21 117.0(3)
C23 C22 C27 120.3(3)
C21 C22 C27 122.6(3)
C24 C23 C22 120.8(3)
C24 C23 H23 119.6
C22 C23 H23 119.6
C25 C24 C23 120.3(3)
C25 C24 H24 119.8
C23 C24 H24 119.8
C24 C25 C26 121.9(3)
C24 C25 H25 119.0
C26 C25 H25 119.0
C25 C26 C21 116.2(3)
C25 C26 C29 121.4(3)
C21 C26 C29 122.4(3)
C272 C27 C271 111.2(3)
C272 C27 C22 112.1(3)
C271 C27 C22 109.9(3)
C272 C27 H27 107.8
C271 C27 H27 107.8
C22 C27 H27 107.8
C26 C29 C291 113.2(3)
C26 C29 C292 110.7(3)
C291 C29 C292 110.1(3)
C26 C29 H29 107.5
C291 C29 H29 107.5
C292 C29 H29 107.5
C36 C31 C32 113.0(3)
C36 C31 B1 119.1(3)
C32 C31 B1 127.6(3)
F32 C32 C33 115.1(3)
F32 C32 C31 120.7(3)
C33 C32 C31 124.2(4)
F33 C33 C34 120.2(4)
F33 C33 C32 120.3(4)
C34 C33 C32 119.5(4)
F34 C34 C35 121.2(5)
F34 C34 C33 119.9(4)
C35 C34 C33 118.9(4)
F35 C35 C34 119.5(4)
F35 C35 C36 120.7(4)
C34 C35 C36 119.8(4)
F36 C36 C35 115.7(4)
F36 C36 C31 119.7(3)
C35 C36 C31 124.6(4)
C46 C41 C42 113.1(3)
C46 C41 B1 129.0(3)
C42 C41 B1 117.9(3)
F42 C42 C43 116.5(3)
F42 C42 C41 119.0(3)
C43 C42 C41 124.6(3)
F43 C43 C44 120.1(3)
F43 C43 C42 120.4(3)
C44 C43 C42 119.4(3)
F44 C44 C43 120.6(3)
F44 C44 C45 120.3(3)
C43 C44 C45 119.1(3)
F45 C45 C44 119.7(3)
F45 C45 C46 120.8(3)
C44 C45 C46 119.5(3)
F46 C46 C41 122.0(3)
F46 C46 C45 113.7(3)
C41 C46 C45 124.2(3)
C56 C51 C52 112.3(3)
C56 C51 B1 126.7(3)
C52 C51 B1 120.8(3)
F52 C52 C53 116.7(3)
F52 C52 C51 118.2(3)
C53 C52 C51 125.1(3)
F53 C53 C52 120.6(4)
F53 C53 C54 119.9(4)
C52 C53 C54 119.4(3)
F54 C54 C55 120.6(4)
F54 C54 C53 121.0(4)
C55 C54 C53 118.4(4)
F55 C55 C54 118.7(3)
F55 C55 C56 120.9(3)
C54 C55 C56 120.4(4)
F56 C56 C55 114.6(3)
F56 C56 C51 121.1(3)
C55 C56 C51 124.3(3)
C17 C171 H17A 109.5
C17 C171 H17B 109.5
H17A C171 H17B 109.5
C17 C171 H17C 109.5
H17A C171 H17C 109.5
H17B C171 H17C 109.5
C17 C172 H17D 109.5
C17 C172 H17E 109.5
H17D C172 H17E 109.5
C17 C172 H17F 109.5
H17D C172 H17F 109.5
H17E C172 H17F 109.5
C19 C191 H19A 109.5
C19 C191 H19B 109.5
H19A C191 H19B 109.5
C19 C191 H19C 109.5
H19A C191 H19C 109.5
H19B C191 H19C 109.5
C19 C192 H19D 109.5
C19 C192 H19E 109.5
H19D C192 H19E 109.5
C19 C192 H19F 109.5
H19D C192 H19F 109.5
H19E C192 H19F 109.5
C27 C271 H27A 109.5
C27 C271 H27B 109.5
H27A C271 H27B 109.5
C27 C271 H27C 109.5
H27A C271 H27C 109.5
H27B C271 H27C 109.5
C27 C272 H27D 109.5
C27 C272 H27E 109.5
H27D C272 H27E 109.5
C27 C272 H27F 109.5
H27D C272 H27F 109.5
H27E C272 H27F 109.5
C29 C291 H29A 109.5
C29 C291 H29B 109.5
H29A C291 H29B 109.5
C29 C291 H29C 109.5
H29A C291 H29C 109.5
H29B C291 H29C 109.5
C29 C292 H29D 109.5
C29 C292 H29E 109.5
H29D C292 H29E 109.5
C29 C292 H29F 109.5
H29D C292 H29F 109.5
H29E C292 H29F 109.5

loop_
_geom_bond_atom_site_label_1
_geom_bond_atom_site_label_2
_geom_bond_distance
Au1 C1 2.006(3)
Au1 C7 2.203(3)
Au1 C6 2.225(3)
B1 C6 1.613(5)
B1 C51 1.646(5)
B1 C31 1.649(5)
B1 C41 1.658(5)
C1 N2 1.348(4)
C1 N5 1.360(4)
N2 C3 1.391(4)
N2 C11 1.451(4)
C3 C4 1.339(5)
C3 H3 0.9500
C4 N5 1.379(4)
C4 H4 0.9500
N5 C21 1.453(4)
C6 C7 1.223(4)
C7 C8 1.471(5)
C8 H8A 0.9800
C8 H8B 0.9800
C8 H8C 0.9800
C8 H8D 0.9800
C8 H8E 0.9800
C8 H8F 0.9800
C11 C16 1.393(5)
C11 C12 1.400(5)
C12 C13 1.393(5)
C12 C17 1.515(5)
C13 C14 1.368(6)
C13 H13 0.9500
C14 C15 1.380(6)
C14 H14 0.9500
C15 C16 1.388(5)
C15 H15 0.9500
C16 C19 1.510(5)
C17 C172 1.526(5)
C17 C171 1.527(6)
C17 H17 1.0000
C19 C192 1.526(6)
C19 C191 1.531(6)
C19 H19 1.0000
C21 C26 1.394(4)
C21 C22 1.399(5)
C22 C23 1.389(5)
C22 C27 1.522(5)
C23 C24 1.382(5)
C23 H23 0.9500
C24 C25 1.371(5)
C24 H24 0.9500
C25 C26 1.393(4)
C25 H25 0.9500
C26 C29 1.516(5)
C27 C272 1.515(5)
C27 C271 1.517(5)
C27 H27 1.0000
C29 C291 1.522(5)
C29 C292 1.523(5)
C29 H29 1.0000
C31 C36 1.389(5)
C31 C32 1.391(5)
C32 F32 1.348(4)
C32 C33 1.385(5)
C33 F33 1.336(4)
C33 C34 1.373(6)
C34 F34 1.340(4)
C34 C35 1.368(6)
C35 F35 1.350(5)
C35 C36 1.374(5)
C36 F36 1.350(4)
C41 C46 1.372(4)
C41 C42 1.395(4)
C42 F42 1.353(4)
C42 C43 1.370(4)
C43 F43 1.345(4)
C43 C44 1.363(5)
C44 F44 1.347(3)
C44 C45 1.369(5)
C45 F45 1.351(4)
C45 C46 1.383(5)
C46 F46 1.353(4)
C51 C56 1.389(5)
C51 C52 1.394(4)
C52 F52 1.357(4)
C52 C53 1.370(5)
C53 F53 1.340(4)
C53 C54 1.371(6)
C54 F54 1.343(4)
C54 C55 1.368(5)
C55 F55 1.352(4)
C55 C56 1.371(5)
C56 F56 1.354(4)
C171 H17A 0.9800
C171 H17B 0.9800
C171 H17C 0.9800
C172 H17D 0.9800
C172 H17E 0.9800
C172 H17F 0.9800
C191 H19A 0.9800
C191 H19B 0.9800
C191 H19C 0.9800
C192 H19D 0.9800
C192 H19E 0.9800
C192 H19F 0.9800
C271 H27A 0.9800
C271 H27B 0.9800
C271 H27C 0.9800
C272 H27D 0.9800
C272 H27E 0.9800
C272 H27F 0.9800
C291 H29A 0.9800
C291 H29B 0.9800
C291 H29C 0.9800
C292 H29D 0.9800
C292 H29E 0.9800
C292 H29F 0.9800

loop_
_geom_torsion_atom_site_label_1
_geom_torsion_atom_site_label_2
_geom_torsion_atom_site_label_3
_geom_torsion_atom_site_label_4
_geom_torsion
N5 C1 N2 C3 -0.2(3)
Au1 C1 N2 C3 -179.4(2)
N5 C1 N2 C11 178.1(3)
Au1 C1 N2 C11 -1.1(5)
C1 N2 C3 C4 -0.4(4)
C11 N2 C3 C4 -178.8(3)
N2 C3 C4 N5 0.8(4)
N2 C1 N5 C4 0.7(3)
Au1 C1 N5 C4 -180.0(2)
N2 C1 N5 C21 178.0(3)
Au1 C1 N5 C21 -2.7(4)
C3 C4 N5 C1 -1.0(4)
C3 C4 N5 C21 -178.1(3)
C51 B1 C6 C7 90.1(12)
C31 B1 C6 C7 -145.4(11)
C41 B1 C6 C7 -31.4(13)
C51 B1 C6 Au1 -91.0(3)
C31 B1 C6 Au1 33.5(4)
C41 B1 C6 Au1 147.5(2)
B1 C6 C7 C8 11(3)
Au1 C6 C7 C8 -168.0(17)
B1 C6 C7 Au1 179.0(12)
C1 N2 C11 C16 -91.9(4)
C3 N2 C11 C16 86.2(4)
C1 N2 C11 C12 92.4(4)
C3 N2 C11 C12 -89.5(4)
C16 C11 C12 C13 -0.8(5)
N2 C11 C12 C13 174.6(3)
C16 C11 C12 C17 -179.5(3)
N2 C11 C12 C17 -4.1(5)
C11 C12 C13 C14 0.2(5)
C17 C12 C13 C14 178.9(4)
C12 C13 C14 C15 1.1(6)
C13 C14 C15 C16 -1.8(6)
C14 C15 C16 C11 1.1(6)
C14 C15 C16 C19 178.8(4)
C12 C11 C16 C15 0.2(5)
N2 C11 C16 C15 -175.3(3)
C12 C11 C16 C19 -177.5(3)
N2 C11 C16 C19 7.1(5)
C13 C12 C17 C172 40.0(5)
C11 C12 C17 C172 -141.4(3)
C13 C12 C17 C171 -82.8(5)
C11 C12 C17 C171 95.8(4)
C15 C16 C19 C192 -78.8(5)
C11 C16 C19 C192 98.8(4)
C15 C16 C19 C191 46.0(5)
C11 C16 C19 C191 -136.5(4)
C1 N5 C21 C26 98.9(4)
C4 N5 C21 C26 -84.2(4)
C1 N5 C21 C22 -79.9(4)
C4 N5 C21 C22 96.9(4)
C26 C21 C22 C23 -1.0(5)
N5 C21 C22 C23 177.8(3)
C26 C21 C22 C27 177.6(3)
N5 C21 C22 C27 -3.6(4)
C21 C22 C23 C24 -0.2(5)
C27 C22 C23 C24 -178.9(3)
C22 C23 C24 C25 1.2(6)
C23 C24 C25 C26 -1.1(6)
C24 C25 C26 C21 -0.1(5)
C24 C25 C26 C29 -178.7(3)
C22 C21 C26 C25 1.1(5)
N5 C21 C26 C25 -177.6(3)
C22 C21 C26 C29 179.8(3)
N5 C21 C26 C29 1.0(4)
C23 C22 C27 C272 -45.4(5)
C21 C22 C27 C272 136.0(4)
C23 C22 C27 C271 78.8(4)
C21 C22 C27 C271 -99.7(4)
C25 C26 C29 C291 -43.5(4)
C21 C26 C29 C291 137.9(3)
C25 C26 C29 C292 80.6(4)
C21 C26 C29 C292 -97.9(4)
C6 B1 C31 C36 52.1(4)
C51 B1 C31 C36 170.9(3)
C41 B1 C31 C36 -65.4(4)
C6 B1 C31 C32 -134.9(3)
C51 B1 C31 C32 -16.1(5)
C41 B1 C31 C32 107.6(4)
C36 C31 C32 F32 178.7(3)
B1 C31 C32 F32 5.4(5)
C36 C31 C32 C33 -0.4(5)
B1 C31 C32 C33 -173.7(3)
F32 C32 C33 F33 1.3(5)
C31 C32 C33 F33 -179.5(3)
F32 C32 C33 C34 -178.6(3)
C31 C32 C33 C34 0.5(6)
F33 C33 C34 F34 -2.5(6)
C32 C33 C34 F34 177.4(3)
F33 C33 C34 C35 179.6(4)
C32 C33 C34 C35 -0.5(6)
F34 C34 C35 F35 1.0(6)
C33 C34 C35 F35 178.9(3)
F34 C34 C35 C36 -177.6(3)
C33 C34 C35 C36 0.3(6)
F35 C35 C36 F36 -1.0(5)
C34 C35 C36 F36 177.6(3)
F35 C35 C36 C31 -178.8(3)
C34 C35 C36 C31 -0.2(6)
C32 C31 C36 F36 -177.5(3)
B1 C31 C36 F36 -3.5(4)
C32 C31 C36 C35 0.2(5)
B1 C31 C36 C35 174.2(3)
C6 B1 C41 C46 0.3(5)
C51 B1 C41 C46 -117.0(4)
C31 B1 C41 C46 117.5(4)
C6 B1 C41 C42 -179.1(3)
C51 B1 C41 C42 63.6(4)
C31 B1 C41 C42 -61.9(4)
C46 C41 C42 F42 179.7(3)
B1 C41 C42 F42 -0.8(5)
C46 C41 C42 C43 0.2(5)
B1 C41 C42 C43 179.7(3)
F42 C42 C43 F43 0.7(5)
C41 C42 C43 F43 -179.8(3)
F42 C42 C43 C44 -179.5(3)
C41 C42 C43 C44 0.0(5)
F43 C43 C44 F44 -1.0(5)
C42 C43 C44 F44 179.3(3)
F43 C43 C44 C45 179.5(3)
C42 C43 C44 C45 -0.3(6)
F44 C44 C45 F45 2.0(6)
C43 C44 C45 F45 -178.5(4)
F44 C44 C45 C46 -179.2(3)
C43 C44 C45 C46 0.3(6)
C42 C41 C46 F46 -178.5(3)
B1 C41 C46 F46 2.0(6)
C42 C41 C46 C45 -0.2(5)
B1 C41 C46 C45 -179.6(4)
F45 C45 C46 F46 -2.8(6)
C44 C45 C46 F46 178.4(4)
F45 C45 C46 C41 178.7(4)
C44 C45 C46 C41 -0.1(6)
C6 B1 C51 C56 -107.9(3)
C31 B1 C51 C56 131.3(3)
C41 B1 C51 C56 11.9(5)
C6 B1 C51 C52 67.6(4)
C31 B1 C51 C52 -53.2(4)
C41 B1 C51 C52 -172.6(3)
C56 C51 C52 F52 178.8(3)
B1 C51 C52 F52 2.7(5)
C56 C51 C52 C53 -2.3(5)
B1 C51 C52 C53 -178.4(3)
F52 C52 C53 F53 0.1(5)
C51 C52 C53 F53 -178.8(3)
F52 C52 C53 C54 -179.0(3)
C51 C52 C53 C54 2.2(6)
F53 C53 C54 F54 -0.9(6)
C52 C53 C54 F54 178.2(3)
F53 C53 C54 C55 179.9(3)
C52 C53 C54 C55 -1.0(6)
F54 C54 C55 F55 1.6(5)
C53 C54 C55 F55 -179.2(3)
F54 C54 C55 C56 -178.8(3)
C53 C54 C55 C56 0.3(6)
F55 C55 C56 F56 -1.7(5)
C54 C55 C56 F56 178.7(3)
F55 C55 C56 C51 178.9(3)
C54 C55 C56 C51 -0.7(5)
C52 C51 C56 F56 -177.8(3)
B1 C51 C56 F56 -2.0(5)
C52 C51 C56 C55 1.6(5)
B1 C51 C56 C55 177.4(3)
